data_2219765
loop_
_publ_author_name
'El Glaoui, Meher'
'Kefi, Riadh'
'Amri, Olfa'
'Jeanneau, Erwann'
'Ben Nasr, Cherif'

_publ_section_title
;
 4-(Ammoniomethyl)pyridinium dichloride
;
_journal_coeditor_code BG2217
_journal_issue 11
_journal_name_full 'Acta Crystallographica Section E'
_journal_page_first o2204
_journal_paper_doi 10.1107/S1600536808034405
_journal_volume 64
_journal_year 2008
_chemical_formula_iupac 'C6 H10 N2 2+, 2Cl -'
_chemical_formula_moiety 'C6 H10 N2 2+, 2(Cl -)'
_chemical_formula_sum 'C6 H10 Cl2 N2'
_chemical_formula_weight 181.06
_chemical_name_systematic
;
4-(Ammoniomethyl)pyridinium dichloride
;
_space_group_IT_number 2
_symmetry_cell_setting triclinic
_symmetry_space_group_name_Hall '-P 1'
_symmetry_space_group_name_H-M 'P -1'
_atom_sites_solution_hydrogens geom
_atom_sites_solution_primary direct
_cell_angle_alpha 79.14(3)
_cell_angle_beta 70.94(4)
_cell_angle_gamma 70.19(3)
_cell_formula_units_Z 2
_cell_length_a 7.257(2)
_cell_length_b 7.339(3)
_cell_length_c 8.7520(10)
_cell_measurement_reflns_used 25
_cell_measurement_temperature 293
_cell_measurement_theta_max 11
_cell_measurement_theta_min 9
_cell_volume 412.9(2)
_computing_cell_refinement 'CAD-4 EXPRESS (Straver, 1992)'
_computing_data_collection 'CAD-4 EXPRESS (Straver, 1992)'
_computing_data_reduction 'RC93 (Watkin <i>et al.</i>,  1994)'
_computing_molecular_graphics 'CAMERON (Watkin <i>et al.</i>,  1996)'
_computing_publication_material 'CRYSTALS (Betteridge <i>et al.</i>,  2003)'
_computing_structure_refinement 'CRYSTALS (Betteridge <i>et al.</i>,  2003)'
_computing_structure_solution 'SIR97 (Altomare <i>et al.</i>,  1999)'
_diffrn_ambient_temperature 293
_diffrn_measured_fraction_theta_full 1.000
_diffrn_measured_fraction_theta_max 1.000
_diffrn_measurement_device 'Enraf--Nonius CAD-4'
_diffrn_measurement_device_type 'Enraf--Nonius CAD-4'
_diffrn_measurement_method \w/2\q
_diffrn_radiation_monochromator graphite
_diffrn_radiation_type 'Mo K\a'
_diffrn_radiation_wavelength 0.71073
_diffrn_reflns_av_R_equivalents 0.014
_diffrn_reflns_limit_h_max 9
_diffrn_reflns_limit_h_min -9
_diffrn_reflns_limit_k_max 9
_diffrn_reflns_limit_k_min -9
_diffrn_reflns_limit_l_max 11
_diffrn_reflns_limit_l_min -5
_diffrn_reflns_number 3311
_diffrn_reflns_theta_full 27.966
_diffrn_reflns_theta_max 27.966
_diffrn_reflns_theta_min 2.472
_diffrn_standards_decay_% 4
_diffrn_standards_interval_count 400
_diffrn_standards_number 2
_exptl_absorpt_coefficient_mu 0.712
_exptl_absorpt_correction_type none
_exptl_crystal_colour colorless
_exptl_crystal_density_diffrn 1.456
_exptl_crystal_density_method 'not measured'
_exptl_crystal_description block
_exptl_crystal_F_000 188
_exptl_crystal_size_max 0.16
_exptl_crystal_size_mid 0.15
_exptl_crystal_size_min 0.12
_refine_diff_density_max 0.29
_refine_diff_density_min -0.20
_refine_ls_extinction_method None
_refine_ls_goodness_of_fit_ref 1.0622
_refine_ls_hydrogen_treatment constr
_refine_ls_matrix_type full
_refine_ls_number_parameters 91
_refine_ls_number_reflns 1609
_refine_ls_number_restraints 0
_refine_ls_R_factor_all 0.0388
_refine_ls_R_factor_gt 0.0295
_refine_ls_shift/su_max 0.000636
_refine_ls_structure_factor_coef F
_refine_ls_weighting_details
;
 [weight] = 1.0/[A~0~*T~0~(x)+A~1~*T~1~(x) ... +A~n-1~]*T~n-1~(x)]
 where A~i~ are the Chebychev coefficients listed below and x= Fcalc/Fmax
 W = [weight] * [1-(deltaF/6*sigmaF)^2^]^2^
 A~i~ are:  0.823 0.257 0.531
;
_refine_ls_weighting_scheme calc
_refine_ls_wR_factor_all 0.0356
_refine_ls_wR_factor_gt 0.0303
_refine_ls_wR_factor_ref 0.0301
_reflns_number_gt 1670
_reflns_number_total 1995
_reflns_threshold_expression I>2\s(I)
_cod_data_source_file bg2217.cif
_cod_data_source_block I
_cod_depositor_comments
;
The following automatic conversions were performed:
'_symmetry_cell_setting' value 'Triclinic' changed to 'triclinic'
according to '/home/saulius/struct/CIF-dictionaries/cif_core.dic'
dictionary named 'cif_core.dic' version 2.4.1 from 2010-06-29.

Automatic conversion script
Id: cif_fix_enum 1527 2010-12-29 10:47:43Z saulius 

The following automatic conversions were performed:

'_symmetry_cell_setting' value 'Triclinic' changed to 'triclinic'
according to /home/saulius/struct/CIF-dictionaries/cif_core.dic
dictionary named 'cif_core.dic' version 2.4.1 from 2010-06-29.

Automatic conversion script
Id: cif_fix_values 1715 2011-07-08 13:25:40Z adriana 
;
_cod_original_sg_symbol_H-M 'P -1 '
_cod_database_code 2219765
_cod_database_fobs_code 2219765

loop_
_symmetry_equiv_pos_as_xyz
x,y,z
-x,-y,-z

loop_
_atom_site_type_symbol
_atom_site_label
_atom_site_fract_x
_atom_site_fract_y
_atom_site_fract_z
_atom_site_U_iso_or_equiv
_atom_site_adp_type
_atom_site_occupancy
Cl Cl1 0.36975(6) 0.70916(5) 0.85091(4) 0.0357 Uani 1.0000
Cl Cl2 0.85118(6) 0.60355(5) 0.28807(4) 0.0385 Uani 1.0000
H H1 0.6965 1.2683 0.3992 0.0408 Uiso 1.0000
H H2 0.7426 0.9613 0.4009 0.0420 Uiso 1.0000
H H3 0.7984 0.7600 0.6294 0.0385 Uiso 1.0000
H H4 0.7325 1.2354 0.8318 0.0427 Uiso 1.0000
H H5 0.6824 1.4162 0.5939 0.0458 Uiso 1.0000
H H6 0.7155 0.9365 1.0028 0.0427 Uiso 1.0000
H H7 0.9427 0.8393 0.9126 0.0426 Uiso 1.0000
H H8 0.6516 0.6757 0.9274 0.0509 Uiso 1.0000
H H9 0.8719 0.5860 0.8743 0.0510 Uiso 1.0000
H H10 0.7711 0.6183 1.0429 0.0511 Uiso 1.0000
N N1 0.71013(19) 1.20012(18) 0.48454(13) 0.0347 Uani 1.0000
N N2 0.76974(19) 0.66782(17) 0.94222(14) 0.0340 Uani 1.0000
C C1 0.7421(2) 1.0097(2) 0.49055(16) 0.0330 Uani 1.0000
C C2 0.7738(2) 0.8922(2) 0.62759(16) 0.0309 Uani 1.0000
C C3 0.76881(19) 0.97525(19) 0.76000(15) 0.0263 Uani 1.0000
C C4 0.7352(2) 1.1743(2) 0.74770(16) 0.0350 Uani 1.0000
C C5 0.7057(3) 1.2852(2) 0.60805(18) 0.0401 Uani 1.0000
C C6 0.8048(2) 0.8595(2) 0.91467(16) 0.0334 Uani 1.0000

loop_
_atom_site_aniso_label
_atom_site_aniso_U_11
_atom_site_aniso_U_22
_atom_site_aniso_U_33
_atom_site_aniso_U_12
_atom_site_aniso_U_13
_atom_site_aniso_U_23
Cl1 0.0459(2) 0.04261(19) 0.02508(16) -0.01833(15) -0.01593(13) 0.00223(12)
Cl2 0.0537(2) 0.03529(18) 0.02893(17) -0.01461(15) -0.01409(14) -0.00186(13)
N1 0.0390(6) 0.0379(6) 0.0203(5) -0.0065(5) -0.0087(4) 0.0048(4)
N2 0.0397(6) 0.0337(6) 0.0276(5) -0.0107(5) -0.0136(5) 0.0062(4)
C1 0.0371(7) 0.0430(8) 0.0218(6) -0.0148(6) -0.0090(5) -0.0036(5)
C2 0.0393(7) 0.0304(6) 0.0266(6) -0.0136(5) -0.0116(5) -0.0011(5)
C3 0.0265(6) 0.0314(6) 0.0214(5) -0.0101(5) -0.0071(4) 0.0003(5)
C4 0.0487(8) 0.0343(7) 0.0220(6) -0.0146(6) -0.0070(6) -0.0037(5)
C5 0.0564(9) 0.0271(7) 0.0287(7) -0.0076(6) -0.0074(6) -0.0010(5)
C6 0.0420(7) 0.0359(7) 0.0262(6) -0.0129(6) -0.0162(5) 0.0024(5)

loop_
_atom_type_symbol
_atom_type_scat_dispersion_real
_atom_type_scat_dispersion_imag
_atom_type_scat_source
C 0.0033 0.0016 'International Tables Vol C 4.2.6.8 and 6.1.1.4'
H 0.0000 0.0000 'International Tables Vol C 4.2.6.8 and 6.1.1.4'
Cl 0.1484 0.1585 'International Tables Vol C 4.2.6.8 and 6.1.1.4'
N 0.0061 0.0033 'International Tables Vol C 4.2.6.8 and 6.1.1.4'

loop_
_geom_angle_atom_site_label_1
_geom_angle_atom_site_label_2
_geom_angle_atom_site_label_3
_geom_angle
_geom_angle_publ_flag
H1 N1 C1 118.7 no
H1 N1 C5 118.6 no
C1 N1 C5 122.62(12) no
H9 N2 H8 109.1 no
H9 N2 H10 107.4 no
H8 N2 H10 109.7 no
H9 N2 C6 109.8 no
H8 N2 C6 111.9 no
H10 N2 C6 108.9 no
N2 C6 H6 109.7 no
N2 C6 H7 108.0 no
H6 C6 H7 108.4 no
N2 C6 C3 114.31(11) no
H6 C6 C3 107.3 no
H7 C6 C3 108.9 no
H2 C1 N1 117.8 no
H2 C1 C2 122.2 no
N1 C1 C2 120.03(13) no
C6 C3 C2 123.50(12) no
C6 C3 C4 117.95(12) no
C2 C3 C4 118.52(12) no
H5 C5 N1 116.9 no
H5 C5 C4 123.6 no
N1 C5 C4 119.51(14) no
C3 C2 C1 119.26(13) no
C3 C2 H3 121.6 no
C1 C2 H3 119.2 no
C3 C4 H4 121.5 no
C3 C4 C5 120.05(13) no
H4 C4 C5 118.4 no

loop_
_geom_bond_atom_site_label_1
_geom_bond_atom_site_label_2
_geom_bond_distance
_geom_bond_publ_flag
H3 C2 0.923 no
H2 C1 0.919 no
H5 C5 0.909 no
H8 N2 0.890 no
H7 C6 0.955 no
H6 C6 0.961 no
H1 N1 0.831 no
H4 C4 0.923 no
H10 N2 0.890 no
H9 N2 0.899 no
N1 C1 1.331(2) no
N1 C5 1.333(2) no
N2 C6 1.4750(19) no
C6 C3 1.5065(18) no
C1 C2 1.3750(19) no
C3 C2 1.3929(18) no
C3 C4 1.386(2) no
C5 C4 1.371(2) no

loop_
_geom_hbond_atom_site_label_D
_geom_hbond_atom_site_label_H
_geom_hbond_atom_site_label_A
_geom_hbond_site_symmetry_A
_geom_hbond_distance_DH
_geom_hbond_distance_HA
_geom_hbond_distance_DA
_geom_hbond_angle_DHA
_geom_hbond_publ_flag
N1 H1 Cl1 2_676 0.831 2.356 3.084(2) 146 yes
N2 H8 Cl1 . 0.890 2.277 3.160(3) 171 yes
N2 H9 Cl2 2_766 0.899 2.231 3.126(2) 173 yes
N2 H10 Cl2 1_556 0.890 2.374 3.190(2) 152 yes

loop_
_cod_related_entry_id
_cod_related_entry_database
_cod_related_entry_code
1 ChemSpider 24317864
